data_7041168
loop_
_publ_author_name
'Sohn, Ah Ram'
'Lim, Kwang Soo'
'Kang, Dong Won'
'Song, Jeong Hwa'
'Koh, Eui Kwan'
'Moon, Dohyun'
'Hong, Chang Seop'

_publ_section_title
;
 Tuning of chain chirality by interchain stacking forces and the
 structure-property relationship in coordination systems constructed by
 meridional Fe(III) cyanide and Mn(III) Schiff bases.
;
_journal_issue 48
_journal_name_full 'Dalton transactions (Cambridge, England : 2003)'
_journal_page_first 19416
_journal_page_last 19427
_journal_paper_doi 10.1039/c6dt03222b
_journal_volume 45
_journal_year 2016
_chemical_formula_sum 'C34 H21 Br Cl2 Fe Mn N8 O3'
_chemical_formula_weight 851.19
_space_group_crystal_system monoclinic
_space_group_IT_number 14
_space_group_name_Hall '-P 2yn'
_space_group_name_H-M_alt 'P 1 21/n 1'
_symmetry_space_group_name_Hall '-P 2yn'
_symmetry_space_group_name_H-M 'P 1 21/n 1'
_atom_sites_solution_hydrogens geom
_atom_sites_solution_primary direct
_atom_sites_solution_secondary difmap
_audit_block_doi 10.5517/ccdc.csd.cc1l8pwf
_audit_creation_method SHELXL-2016/4
_audit_update_record
;
2016-11-02 deposited with the CCDC.
2016-11-11 downloaded from the CCDC.
;
_cell_angle_alpha 90
_cell_angle_beta 96.7840(10)
_cell_angle_gamma 90
_cell_formula_units_Z 4
_cell_length_a 10.4825(2)
_cell_length_b 12.7551(3)
_cell_length_c 26.6716(6)
_cell_measurement_reflns_used 6407
_cell_measurement_temperature 296(2)
_cell_measurement_theta_max 28.386
_cell_measurement_theta_min 2.218
_cell_volume 3541.17(13)
_computing_cell_refinement 'Bruker SMART APEXll'
_computing_data_collection 'Bruker SMART APEXll'
_computing_data_reduction 'Bruker SAINT'
_computing_molecular_graphics WingX
_computing_publication_material WingX
_computing_structure_refinement 'SHELXL-2016/4 (Sheldrick, 2016)'
_computing_structure_solution SHELXTL
_diffrn_ambient_temperature 296(2)
_diffrn_measured_fraction_theta_full 0.999
_diffrn_measured_fraction_theta_max 0.973
_diffrn_measurement_device_type 'CCD area detector'
_diffrn_measurement_method 'omega scan'
_diffrn_radiation_source 'fine-focus sealed tube'
_diffrn_radiation_type MoK\a
_diffrn_radiation_wavelength 0.71073
_diffrn_reflns_av_R_equivalents 0.0406
_diffrn_reflns_av_unetI/netI 0.0527
_diffrn_reflns_Laue_measured_fraction_full 0.999
_diffrn_reflns_Laue_measured_fraction_max 0.973
_diffrn_reflns_limit_h_max 14
_diffrn_reflns_limit_h_min -12
_diffrn_reflns_limit_k_max 16
_diffrn_reflns_limit_k_min -17
_diffrn_reflns_limit_l_max 35
_diffrn_reflns_limit_l_min -34
_diffrn_reflns_number 22037
_diffrn_reflns_point_group_measured_fraction_full 0.999
_diffrn_reflns_point_group_measured_fraction_max 0.973
_diffrn_reflns_theta_full 25.242
_diffrn_reflns_theta_max 28.438
_diffrn_reflns_theta_min 1.538
_exptl_absorpt_coefficient_mu 2.092
_exptl_absorpt_correction_T_max 0.8244
_exptl_absorpt_correction_T_min 0.6583
_exptl_absorpt_correction_type multi-scan
_exptl_absorpt_process_details SADABS
_exptl_crystal_colour brown
_exptl_crystal_density_diffrn 1.597
_exptl_crystal_density_method 'not measured'
_exptl_crystal_description block
_exptl_crystal_F_000 1700
_exptl_crystal_size_max 0.218
_exptl_crystal_size_mid 0.218
_exptl_crystal_size_min 0.096
_refine_diff_density_max 3.850
_refine_diff_density_min -1.882
_refine_diff_density_rms 0.135
_refine_ls_extinction_method none
_refine_ls_goodness_of_fit_ref 1.026
_refine_ls_hydrogen_treatment constr
_refine_ls_matrix_type full
_refine_ls_number_parameters 436
_refine_ls_number_reflns 8656
_refine_ls_number_restraints 0
_refine_ls_restrained_S_all 1.026
_refine_ls_R_factor_all 0.0919
_refine_ls_R_factor_gt 0.0679
_refine_ls_shift/su_max 0.000
_refine_ls_shift/su_mean 0.000
_refine_ls_structure_factor_coef Fsqd
_refine_ls_weighting_details 'w=1/[\s^2^(Fo^2^)+(0.0824P)^2^+18.6221P] where P=(Fo^2^+2Fc^2^)/3'
_refine_ls_weighting_scheme calc
_refine_ls_wR_factor_gt 0.1750
_refine_ls_wR_factor_ref 0.1900
_reflns_Friedel_coverage 0.000
_reflns_number_gt 6414
_reflns_number_total 8656
_reflns_threshold_expression 'I > 2\s(I)'
_cod_data_source_file c6dt03222b2.cif
_cod_data_source_block complex7
_cod_depositor_comments
;
The following automatic conversions were performed:

'_exptl_absorpt_correction_type' value 'MULTI-SCAN' changed to
'multi-scan' according to
/usr/data/users/saulius/crontab/automatic-downloads/rss-feeds/RSC/lib/dictionaries/cif_core.dic
dictionary named 'cif_core.dic' version 2.4.2 from 2011-04-26.

Automatic conversion script
Id: cif_fix_values 4268 2015-11-12 08:31:59Z antanas 

 Adding full bibliography for 7041162--7041169.cif.
;
_cod_database_code 7041168
_shelx_shelxl_version_number 2016/4
_shelx_space_group_comment
;
The symmetry employed for this shelxl refinement is uniquely defined
by the following loop, which should always be used as a source of
symmetry information in preference to the above space-group names.
They are only intended as comments.
;
_shelx_estimated_absorpt_t_min 0.658
_shelx_estimated_absorpt_t_max 0.824

loop_
_space_group_symop_operation_xyz
'x, y, z'
'-x+1/2, y+1/2, -z+1/2'
'-x, -y, -z'
'x-1/2, -y-1/2, z-1/2'

loop_
_atom_site_label
_atom_site_type_symbol
_atom_site_fract_x
_atom_site_fract_y
_atom_site_fract_z
_atom_site_U_iso_or_equiv
_atom_site_adp_type
_atom_site_occupancy
_atom_site_site_symmetry_order
_atom_site_calc_flag
_atom_site_refinement_flags_posn
_atom_site_refinement_flags_adp
FE1 Fe 0.33312(6) 0.38555(5) 0.15438(2) 0.01681(15) Uani 1 1 d . .
MN1 Mn -0.16727(6) 0.40202(6) 0.16003(3) 0.02113(17) Uani 1 1 d . .
BR1 Br 0.29565(7) 0.67282(4) 0.15699(3) 0.0492(2) Uani 1 1 d . .
CL1 Cl -0.03572(15) 0.15984(12) -0.07531(6) 0.0438(4) Uani 1 1 d . .
CL2 Cl -0.09391(15) 0.5424(2) 0.42477(6) 0.0735(7) Uani 1 1 d . .
C1 C 0.1545(5) 0.3974(4) 0.16756(19) 0.0261(10) Uani 1 1 d . .
C2 C 0.5103(4) 0.3957(4) 0.13924(18) 0.0241(9) Uani 1 1 d . .
C3 C 0.2815(7) 0.4682(5) 0.0941(2) 0.0455(15) Uani 1 1 d . .
C4 C 0.3847(5) 0.5978(4) 0.2109(2) 0.0338(12) Uani 1 1 d . .
C5 C 0.4414(6) 0.6565(5) 0.2512(2) 0.0384(13) Uiso 1 1 d . .
H5 H 0.438370 0.729296 0.249982 0.046 Uiso 1 1 calc R U
C6 C 0.5033(5) 0.6054(5) 0.2937(2) 0.0402(14) Uani 1 1 d . .
H6 H 0.542877 0.642868 0.321139 0.048 Uiso 1 1 calc R U
C7 C 0.5034(5) 0.4969(5) 0.2933(2) 0.0372(12) Uani 1 1 d . .
H7 H 0.543116 0.460296 0.321009 0.045 Uiso 1 1 calc R U
C8 C 0.4440(4) 0.4419(4) 0.25153(18) 0.0274(10) Uani 1 1 d . .
C9 C 0.4383(5) 0.3265(4) 0.2509(2) 0.0305(11) Uani 1 1 d . .
C10 C 0.3549(4) 0.1832(4) 0.19584(18) 0.0227(9) Uani 1 1 d . .
C11 C 0.3688(5) 0.0982(4) 0.2271(2) 0.0311(11) Uani 1 1 d . .
H11 H 0.394941 0.106480 0.261385 0.037 Uiso 1 1 calc R U
C12 C 0.3431(5) -0.0015(5) 0.2067(2) 0.0361(13) Uani 1 1 d . .
H12 H 0.350623 -0.058774 0.228415 0.043 Uiso 1 1 calc R U
C13 C 0.3081(5) -0.0187(4) 0.1573(2) 0.0318(11) Uani 1 1 d . .
H13 H 0.293827 -0.086785 0.145502 0.038 Uiso 1 1 calc R U
C14 C 0.2930(5) 0.0665(4) 0.1234(2) 0.0287(10) Uani 1 1 d . .
C15 C 0.3149(4) 0.1712(4) 0.14376(18) 0.0235(9) Uani 1 1 d . .
C16 C 0.2619(5) 0.0595(5) 0.0704(2) 0.0376(13) Uani 1 1 d . .
H16 H 0.247806 -0.003875 0.053437 0.045 Uiso 1 1 calc R U
C17 C 0.2531(5) 0.1693(4) 0.0428(2) 0.0293(10) Uiso 1 1 d . .
H17 H 0.237162 0.170737 0.007759 0.035 Uiso 1 1 calc R U
C18 C 0.2651(5) 0.2433(5) 0.0632(2) 0.0356(12) Uiso 1 1 d . .
H18 H 0.250995 0.303799 0.043814 0.043 Uiso 1 1 calc R U
C19 C -0.1251(4) 0.2507(4) 0.08217(18) 0.0223(9) Uani 1 1 d . .
C20 C -0.1138(5) 0.1449(4) 0.0680(2) 0.0287(10) Uani 1 1 d . .
H20 H -0.124364 0.092410 0.091374 0.034 Uiso 1 1 calc R U
C21 C -0.0875(5) 0.1174(4) 0.0204(2) 0.0328(12) Uani 1 1 d . .
H21 H -0.081225 0.047114 0.011752 0.039 Uiso 1 1 calc R U
C22 C -0.0703(5) 0.1952(4) -0.0149(2) 0.0300(11) Uani 1 1 d . .
C23 C -0.0801(5) 0.2986(4) -0.00282(18) 0.0270(10) Uani 1 1 d . .
H23 H -0.068931 0.349878 -0.026715 0.032 Uiso 1 1 calc R U
C24 C -0.1071(4) 0.3279(4) 0.04562(17) 0.0224(9) Uani 1 1 d . .
C25 C -0.1127(5) 0.4388(4) 0.05581(19) 0.0271(10) Uani 1 1 d . .
H25 H -0.098850 0.484592 0.029851 0.033 Uiso 1 1 calc R U
C26 C -0.1147(6) 0.5939(5) 0.1073(2) 0.0412(13) Uani 1 1 d . .
H26A H -0.025246 0.607583 0.119309 0.049 Uiso 1 1 calc R U
H26B H -0.137286 0.633052 0.076379 0.049 Uiso 1 1 calc R U
C27 C -0.1976(7) 0.6262(5) 0.1460(2) 0.0448(15) Uani 1 1 d . .
H27A H -0.171882 0.694668 0.159386 0.054 Uiso 1 1 calc R U
H27B H -0.286593 0.629842 0.131224 0.054 Uiso 1 1 calc R U
C28 C -0.1816(5) 0.5759(5) 0.2322(2) 0.0352(13) Uani 1 1 d . .
H28 H -0.190932 0.647002 0.238653 0.042 Uiso 1 1 calc R U
C29 C -0.1675(5) 0.5065(5) 0.2744(2) 0.0361(13) Uani 1 1 d . .
C30 C -0.1506(5) 0.5508(6) 0.3232(2) 0.0431(16) Uani 1 1 d . .
H30 H -0.156929 0.623002 0.327054 0.052 Uiso 1 1 calc R U
C31 C -0.1251(6) 0.4883(7) 0.3647(2) 0.052(2) Uani 1 1 d . .
C32 C -0.1182(6) 0.3803(8) 0.3599(2) 0.056(2) Uani 1 1 d . .
H32 H -0.100676 0.338724 0.388497 0.067 Uiso 1 1 calc R U
C33 C -0.1372(6) 0.3334(6) 0.3122(2) 0.0444(16) Uani 1 1 d . .
H33 H -0.132616 0.260880 0.309376 0.053 Uiso 1 1 calc R U
C34 C -0.1634(5) 0.3950(5) 0.26838(19) 0.0339(12) Uani 1 1 d . .
N1 N 0.0503(4) 0.4050(4) 0.17681(19) 0.0344(10) Uani 1 1 d . .
N2 N -0.3813(4) 0.4035(4) 0.13652(18) 0.0356(11) Uani 1 1 d . .
N3 N 0.2457(11) 0.5030(6) 0.0557(2) 0.106(4) Uani 1 1 d . .
N4 N 0.3867(4) 0.4943(3) 0.20941(17) 0.0264(9) Uani 1 1 d . .
N5 N 0.3768(4) 0.2917(3) 0.20787(15) 0.0248(8) Uani 1 1 d . .
N6 N 0.2987(4) 0.2580(3) 0.11427(15) 0.0234(8) Uani 1 1 d . .
N7 N -0.1353(4) 0.4791(3) 0.09798(17) 0.0296(9) Uani 1 1 d . .
N8 N -0.1822(4) 0.5478(4) 0.18584(17) 0.0311(9) Uani 1 1 d . .
O1 O 0.4873(4) 0.2742(4) 0.28765(14) 0.0417(10) Uani 1 1 d . .
O2 O -0.1531(3) 0.2707(3) 0.12815(12) 0.0249(7) Uani 1 1 d . .
O3 O -0.1828(4) 0.3462(3) 0.22446(13) 0.0331(8) Uani 1 1 d . .

loop_
_atom_site_aniso_label
_atom_site_aniso_U_11
_atom_site_aniso_U_22
_atom_site_aniso_U_33
_atom_site_aniso_U_23
_atom_site_aniso_U_13
_atom_site_aniso_U_12
FE1 0.0103(3) 0.0207(3) 0.0189(3) 0.0018(2) -0.0009(2) 0.0001(2)
MN1 0.0132(3) 0.0291(4) 0.0220(3) -0.0056(3) 0.0057(2) -0.0037(3)
BR1 0.0541(4) 0.0219(3) 0.0674(5) -0.0005(3) -0.0100(3) 0.0036(2)
CL1 0.0505(8) 0.0456(8) 0.0385(7) -0.0232(6) 0.0182(6) -0.0114(7)
CL2 0.0306(8) 0.159(2) 0.0306(8) -0.0373(11) 0.0034(6) 0.0065(10)
C1 0.020(2) 0.025(2) 0.033(3) -0.003(2) -0.0021(19) -0.0021(18)
C2 0.021(2) 0.027(2) 0.024(2) -0.0007(19) 0.0016(17) -0.0018(18)
C3 0.068(4) 0.029(3) 0.037(3) 0.007(2) -0.007(3) 0.008(3)
C4 0.024(2) 0.032(3) 0.045(3) -0.007(2) 0.003(2) 0.000(2)
C6 0.026(3) 0.045(3) 0.050(3) -0.026(3) 0.007(2) -0.011(2)
C7 0.029(3) 0.049(3) 0.034(3) -0.010(3) 0.004(2) -0.004(2)
C8 0.014(2) 0.045(3) 0.024(2) -0.006(2) 0.0035(17) -0.001(2)
C9 0.022(2) 0.039(3) 0.032(3) 0.001(2) 0.006(2) -0.004(2)
C10 0.013(2) 0.029(2) 0.026(2) 0.0052(19) 0.0018(17) 0.0039(17)
C11 0.023(2) 0.036(3) 0.034(3) 0.011(2) 0.002(2) 0.001(2)
C12 0.023(3) 0.033(3) 0.053(3) 0.013(3) 0.005(2) 0.003(2)
C13 0.025(3) 0.020(2) 0.051(3) 0.005(2) 0.004(2) -0.0006(19)
C14 0.020(2) 0.027(2) 0.040(3) 0.001(2) 0.006(2) 0.0001(19)
C15 0.0127(19) 0.031(2) 0.027(2) 0.0055(19) 0.0016(17) 0.0004(18)
C16 0.030(3) 0.034(3) 0.047(3) -0.014(3) -0.001(2) -0.003(2)
C19 0.0126(19) 0.027(2) 0.027(2) -0.0039(18) 0.0030(17) -0.0015(17)
C20 0.026(2) 0.026(2) 0.033(3) -0.005(2) 0.002(2) -0.0027(19)
C21 0.026(2) 0.027(3) 0.045(3) -0.016(2) 0.003(2) -0.003(2)
C22 0.026(2) 0.033(3) 0.031(3) -0.013(2) 0.004(2) -0.002(2)
C23 0.024(2) 0.033(3) 0.025(2) -0.004(2) 0.0040(18) -0.004(2)
C24 0.018(2) 0.025(2) 0.023(2) -0.0062(18) 0.0017(17) -0.0021(18)
C25 0.031(3) 0.026(2) 0.026(2) 0.0000(19) 0.009(2) 0.000(2)
C26 0.051(4) 0.032(3) 0.043(3) -0.004(2) 0.013(3) -0.003(3)
C27 0.063(4) 0.032(3) 0.039(3) -0.010(2) 0.004(3) 0.008(3)
C28 0.019(2) 0.047(3) 0.039(3) -0.022(3) -0.002(2) 0.009(2)
C29 0.013(2) 0.069(4) 0.027(3) -0.014(3) 0.0052(18) -0.001(2)
C30 0.013(2) 0.080(5) 0.037(3) -0.025(3) 0.007(2) -0.001(3)
C31 0.023(3) 0.110(6) 0.025(3) -0.022(3) 0.010(2) -0.010(3)
C32 0.031(3) 0.114(7) 0.025(3) 0.003(4) 0.008(2) -0.025(4)
C33 0.036(3) 0.072(5) 0.028(3) 0.000(3) 0.012(2) -0.021(3)
C34 0.017(2) 0.062(4) 0.025(2) -0.006(2) 0.0093(18) -0.007(2)
N1 0.016(2) 0.034(2) 0.053(3) -0.009(2) 0.0017(19) -0.0026(17)
N2 0.019(2) 0.049(3) 0.040(3) -0.007(2) 0.0097(18) -0.0059(19)
N3 0.213(11) 0.054(4) 0.038(3) 0.008(3) -0.034(5) 0.039(6)
N4 0.0182(19) 0.0208(19) 0.042(2) -0.0033(17) 0.0096(17) -0.0003(15)
N5 0.0201(19) 0.031(2) 0.0235(19) 0.0079(17) 0.0027(15) 0.0043(16)
N6 0.0199(19) 0.025(2) 0.025(2) 0.0011(16) 0.0000(15) -0.0010(15)
N7 0.036(2) 0.022(2) 0.033(2) -0.0039(17) 0.0155(19) 0.0000(17)
N8 0.026(2) 0.037(2) 0.030(2) -0.0089(19) 0.0021(17) 0.0034(18)
O1 0.045(2) 0.050(3) 0.0271(19) 0.0087(18) -0.0083(17) -0.001(2)
O2 0.0251(17) 0.0268(17) 0.0235(16) -0.0018(14) 0.0063(13) -0.0046(14)
O3 0.0308(19) 0.047(2) 0.0230(17) -0.0036(16) 0.0076(14) -0.0044(16)

loop_
_atom_type_symbol
_atom_type_description
_atom_type_scat_dispersion_real
_atom_type_scat_dispersion_imag
_atom_type_scat_source
C C 0.0033 0.0016 'International Tables Vol C Tables 4.2.6.8 and 6.1.1.4'
H H 0.0000 0.0000 'International Tables Vol C Tables 4.2.6.8 and 6.1.1.4'
N N 0.0061 0.0033 'International Tables Vol C Tables 4.2.6.8 and 6.1.1.4'
O O 0.0106 0.0060 'International Tables Vol C Tables 4.2.6.8 and 6.1.1.4'
Cl Cl 0.1484 0.1585 'International Tables Vol C Tables 4.2.6.8 and 6.1.1.4'
Mn Mn 0.3368 0.7283 'International Tables Vol C Tables 4.2.6.8 and 6.1.1.4'
Fe Fe 0.3463 0.8444 'International Tables Vol C Tables 4.2.6.8 and 6.1.1.4'
Br Br -0.2901 2.4595 'International Tables Vol C Tables 4.2.6.8 and 6.1.1.4'

loop_
_geom_angle_atom_site_label_1
_geom_angle_atom_site_label_2
_geom_angle_atom_site_label_3
_geom_angle
_geom_angle_site_symmetry_1
N5 FE1 C3 173.1(2) .
N5 FE1 C2 92.71(19) .
C3 FE1 C2 88.4(3) .
N5 FE1 C1 93.76(19) .
C3 FE1 C1 85.8(3) .
C2 FE1 C1 171.6(2) .
N5 FE1 N6 84.15(18) .
C3 FE1 N6 89.0(2) .
C2 FE1 N6 93.49(18) .
C1 FE1 N6 92.52(18) .
N5 FE1 N4 82.29(18) .
C3 FE1 N4 104.5(2) .
C2 FE1 N4 85.20(18) .
C1 FE1 N4 90.34(18) .
N6 FE1 N4 166.30(17) .
O3 MN1 O2 95.48(16) .
O3 MN1 N7 170.89(18) .
O2 MN1 N7 91.94(16) .
O3 MN1 N8 91.06(18) .
O2 MN1 N8 173.44(17) .
N7 MN1 N8 81.60(18) .
O3 MN1 N2 93.81(17) .
O2 MN1 N2 90.63(16) .
N7 MN1 N2 91.38(19) .
N8 MN1 N2 88.38(18) .
O3 MN1 N1 91.12(17) .
O2 MN1 N1 88.45(16) .
N7 MN1 N1 83.79(19) .
N8 MN1 N1 91.99(17) .
N2 MN1 N1 175.05(18) .
N1 C1 FE1 178.0(5) .
N2 C2 FE1 171.7(4) 1_655
N3 C3 FE1 170.1(7) .
N4 C4 C5 123.8(6) .
N4 C4 BR1 119.6(4) .
C5 C4 BR1 116.5(4) .
C4 C5 C6 119.5(6) .
C7 C6 C5 117.4(5) .
C6 C7 C8 120.5(6) .
N4 C8 C7 121.0(5) .
N4 C8 C9 117.4(4) .
C7 C8 C9 121.6(5) .
O1 C9 N5 128.0(5) .
O1 C9 C8 120.9(5) .
N5 C9 C8 111.1(5) .
C11 C10 C15 120.8(5) .
C11 C10 N5 128.9(5) .
C15 C10 N5 110.2(4) .
C10 C11 C12 119.0(5) .
C13 C12 C11 123.3(5) .
C12 C13 C14 120.0(5) .
C13 C14 C16 126.0(5) .
C13 C14 C15 117.9(5) .
C16 C14 C15 116.1(5) .
N6 C15 C10 119.0(4) .
N6 C15 C14 122.1(4) .
C10 C15 C14 118.9(4) .
C14 C16 C17 113.8(5) .
C18 C17 C16 122.6(6) .
C17 C18 N6 127.7(6) .
O2 C19 C20 118.0(4) .
O2 C19 C24 124.6(4) .
C20 C19 C24 117.4(4) .
C21 C20 C19 121.5(5) .
C20 C21 C22 119.9(5) .
C23 C22 C21 120.6(5) .
C23 C22 CL1 119.7(4) .
C21 C22 CL1 119.7(4) .
C22 C23 C24 120.2(5) .
C23 C24 C19 120.4(4) .
C23 C24 C25 116.8(4) .
C19 C24 C25 122.8(4) .
N7 C25 C24 125.0(5) .
C27 C26 N7 107.6(5) .
N8 C27 C26 107.1(5) .
N8 C28 C29 125.0(5) .
C30 C29 C28 118.0(6) .
C30 C29 C34 120.0(6) .
C28 C29 C34 122.0(5) .
C31 C30 C29 120.4(7) .
C30 C31 C32 120.8(6) .
C30 C31 CL2 120.9(7) .
C32 C31 CL2 118.2(6) .
C31 C32 C33 120.4(7) .
C32 C33 C34 120.6(7) .
O3 C34 C33 117.9(6) .
O3 C34 C29 124.3(5) .
C33 C34 C29 117.8(5) .
C1 N1 MN1 155.7(4) .
C2 N2 MN1 159.7(4) 1_455
C4 N4 C8 117.7(5) .
C4 N4 FE1 134.0(4) .
C8 N4 FE1 108.1(3) .
C9 N5 C10 124.5(4) .
C9 N5 FE1 119.6(4) .
C10 N5 FE1 115.3(3) .
C15 N6 C18 117.5(4) .
C15 N6 FE1 111.0(3) .
C18 N6 FE1 131.5(4) .
C25 N7 C26 120.0(5) .
C25 N7 MN1 126.7(4) .
C26 N7 MN1 112.4(3) .
C28 N8 C27 119.9(5) .
C28 N8 MN1 126.9(4) .
C27 N8 MN1 113.2(3) .
C19 O2 MN1 128.9(3) .
C34 O3 MN1 127.6(4) .

loop_
_geom_bond_atom_site_label_1
_geom_bond_atom_site_label_2
_geom_bond_distance
_geom_bond_site_symmetry_2
FE1 N5 1.877(4) .
FE1 C3 1.944(6) .
FE1 C2 1.951(5) .
FE1 C1 1.951(5) .
FE1 N6 1.957(4) .
FE1 N4 2.049(4) .
MN1 O3 1.885(4) .
MN1 O2 1.892(3) .
MN1 N7 1.987(4) .
MN1 N8 1.995(5) .
MN1 N2 2.257(4) .
MN1 N1 2.272(4) .
BR1 C4 1.881(6) .
CL1 C22 1.752(5) .
CL2 C31 1.739(6) .
C1 N1 1.152(7) .
C2 N2 1.152(6) 1_655
C3 N3 1.138(8) .
C4 N4 1.320(7) .
C4 C5 1.384(8) .
C5 C6 1.399(9) .
C6 C7 1.384(9) .
C7 C8 1.399(7) .
C8 N4 1.382(7) .
C8 C9 1.473(8) .
C9 O1 1.245(7) .
C9 N5 1.325(7) .
C10 C11 1.365(7) .
C10 C15 1.411(7) .
C10 N5 1.433(7) .
C11 C12 1.396(8) .
C12 C13 1.343(8) .
C13 C14 1.411(7) .
C14 C16 1.414(8) .
C14 C15 1.451(7) .
C15 N6 1.357(6) .
C16 C17 1.580(8) .
C17 C18 1.089(7) .
C18 N6 1.380(7) .
C19 O2 1.319(6) .
C19 C20 1.410(7) .
C19 C24 1.415(7) .
C20 C21 1.377(7) .
C21 C22 1.394(8) .
C22 C23 1.365(7) .
C23 C24 1.405(7) .
C24 C25 1.443(7) .
C25 N7 1.284(6) .
C26 C27 1.481(9) .
C26 N7 1.497(7) .
C27 N8 1.455(8) .
C28 N8 1.286(7) .
C28 C29 1.427(9) .
C29 C30 1.410(7) .
C29 C34 1.432(9) .
C30 C31 1.365(10) .
C31 C32 1.387(12) .
C32 C33 1.398(9) .
C33 C34 1.408(8) .
C34 O3 1.321(6) .
N2 C2 1.152(6) 1_455
